data_1546327
loop_
_publ_author_name
'Read, Jacquelyne A.'
'Yang, Yingying'
'Woerpel, K. A.'

_publ_section_title
;
 Additions of Organomagnesium Halides to \a-Alkoxy Ketones: Revision of
 the Chelation-Control Model.
;
_journal_issue 13
_journal_name_full 'Organic letters'
_journal_page_first 3346
_journal_page_last 3349
_journal_paper_doi 10.1021/acs.orglett.7b01161
_journal_volume 19
_journal_year 2017
_chemical_formula_sum 'C22 H27 N O4'
_chemical_formula_weight 369.45
_chemical_name_systematic
; 
 ? 
;
_space_group_IT_number 2
_symmetry_cell_setting triclinic
_symmetry_space_group_name_Hall '-P 1'
_symmetry_space_group_name_H-M 'P -1'
_atom_sites_solution_hydrogens geom
_atom_sites_solution_primary direct
_atom_sites_solution_secondary difmap
_audit_creation_method SHELXL-97
_cell_angle_alpha 73.800(2)
_cell_angle_beta 79.595(2)
_cell_angle_gamma 73.498(2)
_cell_formula_units_Z 4
_cell_length_a 9.4731(13)
_cell_length_b 12.7330(18)
_cell_length_c 18.302(3)
_cell_measurement_reflns_used 4674
_cell_measurement_temperature 100(2)
_cell_measurement_theta_max 23.83
_cell_measurement_theta_min 2.30
_cell_volume 2020.3(5)
_computing_cell_refinement 'Bruker SAINT'
_computing_data_collection 'Bruker APEX2'
_computing_data_reduction 'Bruker SAINT'
_computing_molecular_graphics 'Bruker SHELXTL'
_computing_publication_material 'Bruker SHELXTL'
_computing_structure_refinement 'SHELXL-97 (Sheldrick, 2008)'
_computing_structure_solution 'SHELXS-97 (Sheldrick, 2008)'
_diffrn_ambient_temperature 100(2)
_diffrn_measured_fraction_theta_full 1.000
_diffrn_measured_fraction_theta_max 1.000
_diffrn_measurement_device_type 'Bruker APEX-II CCD'
_diffrn_measurement_method '\w scans'
_diffrn_radiation_monochromator graphite
_diffrn_radiation_source 'fine-focus sealed tube'
_diffrn_radiation_type MoK\a
_diffrn_radiation_wavelength 0.71073
_diffrn_reflns_av_R_equivalents 0.0571
_diffrn_reflns_av_sigmaI/netI 0.0617
_diffrn_reflns_limit_h_max 11
_diffrn_reflns_limit_h_min -11
_diffrn_reflns_limit_k_max 15
_diffrn_reflns_limit_k_min -15
_diffrn_reflns_limit_l_max 22
_diffrn_reflns_limit_l_min -22
_diffrn_reflns_number 24717
_diffrn_reflns_theta_full 25.50
_diffrn_reflns_theta_max 25.50
_diffrn_reflns_theta_min 1.72
_exptl_absorpt_coefficient_mu 0.083
_exptl_absorpt_correction_T_max 0.9934
_exptl_absorpt_correction_T_min 0.9699
_exptl_absorpt_correction_type multi-scan
_exptl_absorpt_process_details SADABS
_exptl_crystal_colour colourless
_exptl_crystal_density_diffrn 1.215
_exptl_crystal_density_method 'not measured'
_exptl_crystal_description needle-like
_exptl_crystal_F_000 792
_exptl_crystal_size_max 0.37
_exptl_crystal_size_mid 0.09
_exptl_crystal_size_min 0.08
_refine_diff_density_max 0.193
_refine_diff_density_min -0.266
_refine_diff_density_rms 0.047
_refine_ls_extinction_method none
_refine_ls_goodness_of_fit_ref 1.039
_refine_ls_hydrogen_treatment constr
_refine_ls_matrix_type full
_refine_ls_number_parameters 699
_refine_ls_number_reflns 7529
_refine_ls_number_restraints 152
_refine_ls_restrained_S_all 1.037
_refine_ls_R_factor_all 0.0992
_refine_ls_R_factor_gt 0.0548
_refine_ls_shift/su_max 0.010
_refine_ls_shift/su_mean 0.001
_refine_ls_structure_factor_coef Fsqd
_refine_ls_weighting_details 'calc w=1/[\s^2^(Fo^2^)+(0.0668P)^2^+0.2280P] where P=(Fo^2^+2Fc^2^)/3'
_refine_ls_weighting_scheme calc
_refine_ls_wR_factor_gt 0.1231
_refine_ls_wR_factor_ref 0.1414
_reflns_number_gt 4749
_reflns_number_total 7529
_reflns_threshold_expression >2sigma(I)
_cod_data_source_file ol7b01161_si_003.cif
_cod_data_source_block 12kaw4h
_cod_depositor_comments
;
The following automatic conversions were performed:

'_symmetry_cell_setting' value 'Triclinic' changed to 'triclinic'
according to
/home/data/users/saulius/crontab/automatic-downloads/rss-feeds/ACS/lib/dictionaries/cif_core.dic
dictionary named 'cif_core.dic' version 2.4.2 from 2011-04-26.

Automatic conversion script
Id: cif_fix_values 4973 2017-02-22 13:04:09Z antanas 

 Adding full bibliography for 1546327.cif.
;
_cod_original_cell_volume 2020.2(5)
_cod_original_sg_symbol_H-M 'P-1   '
_cod_database_code 1546327

loop_
_symmetry_equiv_pos_as_xyz
'x, y, z'
'-x, -y, -z'

loop_
_atom_site_label
_atom_site_type_symbol
_atom_site_fract_x
_atom_site_fract_y
_atom_site_fract_z
_atom_site_U_iso_or_equiv
_atom_site_adp_type
_atom_site_occupancy
_atom_site_symmetry_multiplicity
_atom_site_calc_flag
_atom_site_refinement_flags
_atom_site_disorder_assembly
_atom_site_disorder_group
O1 O 0.2722(2) 0.23769(17) 0.48771(10) 0.0390(5) Uani 0.903(2) 1 d P A 1
O2 O 0.2847(2) 0.41288(15) 0.41565(11) 0.0475(5) Uani 0.903(2) 1 d P A 1
C1 C 0.2244(3) 0.2498(3) 0.41451(18) 0.0355(8) Uani 0.903(2) 1 d PU A 1
C2 C 0.1808(3) 0.3780(2) 0.38485(18) 0.0483(8) Uani 0.903(2) 1 d P A 1
H2 H 0.0782 0.4083 0.4079 0.058 Uiso 0.903(2) 1 calc PR A 1
C3 C 0.3025(3) 0.3416(2) 0.48926(17) 0.0421(7) Uani 0.903(2) 1 d P A 1
C4 C 0.1911(5) 0.4248(3) 0.2982(2) 0.0582(10) Uani 0.903(2) 1 d PU A 1
H4A H 0.1616 0.5075 0.2864 0.087 Uiso 0.903(2) 1 calc PR A 1
H4B H 0.1252 0.3971 0.2767 0.087 Uiso 0.903(2) 1 calc PR A 1
H4C H 0.2933 0.3999 0.2758 0.087 Uiso 0.903(2) 1 calc PR A 1
C5 C 0.1961(4) 0.3901(3) 0.5506(2) 0.0612(9) Uani 0.903(2) 1 d P A 1
H5A H 0.2149 0.4615 0.5516 0.092 Uiso 0.903(2) 1 calc PR A 1
H5B H 0.2103 0.3366 0.6005 0.092 Uiso 0.903(2) 1 calc PR A 1
H5C H 0.0942 0.4035 0.5396 0.092 Uiso 0.903(2) 1 calc PR A 1
C6 C 0.4636(3) 0.3175(3) 0.50431(17) 0.0488(8) Uani 0.903(2) 1 d P A 1
H6A H 0.5294 0.2875 0.4631 0.073 Uiso 0.903(2) 1 calc PR A 1
H6B H 0.4796 0.2621 0.5533 0.073 Uiso 0.903(2) 1 calc PR A 1
H6C H 0.4850 0.3876 0.5062 0.073 Uiso 0.903(2) 1 calc PR A 1
C7 C 0.0931(3) 0.1993(3) 0.4265(2) 0.0353(8) Uani 0.903(2) 1 d P A 1
C8 C 0.0044(3) 0.1882(2) 0.49664(16) 0.0442(7) Uani 0.903(2) 1 d P A 1
H8 H 0.0309 0.2083 0.5377 0.053 Uiso 0.903(2) 1 calc PR A 1
C9 C -0.1220(3) 0.1485(3) 0.50746(18) 0.0476(8) Uani 0.903(2) 1 d P A 1
H9 H -0.1814 0.1421 0.5555 0.057 Uiso 0.903(2) 1 calc PR A 1
C10 C -0.1610(3) 0.1186(2) 0.44912(16) 0.0435(7) Uani 0.903(2) 1 d P A 1
H10 H -0.2470 0.0910 0.4565 0.052 Uiso 0.903(2) 1 calc PR A 1
C11 C -0.0740(4) 0.1289(3) 0.37887(19) 0.0438(8) Uani 0.903(2) 1 d P A 1
H11 H -0.1013 0.1091 0.3380 0.053 Uiso 0.903(2) 1 calc PR A 1
C12 C 0.0515(3) 0.1678(2) 0.36840(16) 0.0428(7) Uani 0.903(2) 1 d P A 1
H12 H 0.1108 0.1733 0.3204 0.051 Uiso 0.903(2) 1 calc PR A 1
O1' O 0.114(2) 0.1625(19) 0.4496(13) 0.035(6) Uani 0.097(2) 1 d PDU A 2
O2' O -0.009(2) 0.2756(15) 0.3520(10) 0.057(6) Uani 0.097(2) 1 d PDU A 2
C1' C 0.2122(15) 0.235(2) 0.4132(11) 0.032(5) Uani 0.097(2) 1 d PDU A 2
C2' C 0.083(3) 0.3284(19) 0.3769(17) 0.067(9) Uani 0.097(2) 1 d PDU A 2
H2' H 0.0209 0.3579 0.4206 0.080 Uiso 0.097(2) 1 calc PR A 2
C3' C -0.024(2) 0.1862(17) 0.4185(11) 0.049(6) Uani 0.097(2) 1 d PDU A 2
C4' C 0.125(4) 0.430(3) 0.321(2) 0.061(9) Uani 0.097(2) 1 d PDU A 2
H4D H 0.1924 0.4551 0.3438 0.092 Uiso 0.097(2) 1 calc PR A 2
H4E H 0.0357 0.4912 0.3108 0.092 Uiso 0.097(2) 1 calc PR A 2
H4F H 0.1745 0.4098 0.2736 0.092 Uiso 0.097(2) 1 calc PR A 2
C5' C -0.153(3) 0.217(3) 0.4779(16) 0.052(8) Uani 0.097(2) 1 d PDU A 2
H5D H -0.1541 0.2895 0.4872 0.078 Uiso 0.097(2) 1 calc PR A 2
H5E H -0.1418 0.1584 0.5258 0.078 Uiso 0.097(2) 1 calc PR A 2
H5F H -0.2464 0.2233 0.4591 0.078 Uiso 0.097(2) 1 calc PR A 2
C6' C -0.021(5) 0.081(3) 0.393(2) 0.065(13) Uani 0.097(2) 1 d PDU A 2
H6D H -0.0807 0.1025 0.3507 0.098 Uiso 0.097(2) 1 calc PR A 2
H6E H -0.0604 0.0281 0.4362 0.098 Uiso 0.097(2) 1 calc PR A 2
H6F H 0.0819 0.0458 0.3766 0.098 Uiso 0.097(2) 1 calc PR A 2
C7' C 0.253(3) 0.267(2) 0.4786(13) 0.070(5) Uani 0.097(2) 1 d PGDU A 2
C8' C 0.175(2) 0.260(2) 0.5512(14) 0.070(5) Uani 0.097(2) 1 d PGD A 2
H8' H 0.0976 0.2226 0.5661 0.084 Uiso 0.097(2) 1 calc PR A 2
C9' C 0.211(2) 0.309(2) 0.6020(11) 0.070(5) Uani 0.097(2) 1 d PGD A 2
H9' H 0.1585 0.3051 0.6516 0.084 Uiso 0.097(2) 1 calc PR A 2
C10' C 0.325(3) 0.3647(19) 0.5802(12) 0.070(5) Uani 0.097(2) 1 d PGD A 2
H10' H 0.3498 0.3982 0.6149 0.084 Uiso 0.097(2) 1 calc PR A 2
C11' C 0.402(2) 0.371(2) 0.5076(13) 0.070(5) Uani 0.097(2) 1 d PGD A 2
H11' H 0.4801 0.4088 0.4927 0.084 Uiso 0.097(2) 1 calc PR A 2
C12' C 0.366(3) 0.322(2) 0.4568(11) 0.070(5) Uani 0.097(2) 1 d PGD A 2
H12' H 0.4192 0.3262 0.4072 0.084 Uiso 0.097(2) 1 calc PR A 2
O3 O 0.54002(15) 0.03508(14) 0.28058(8) 0.0375(4) Uani 1 1 d . A .
O4 O 0.77714(16) 0.03699(14) 0.23478(9) 0.0383(4) Uani 1 1 d . A .
N1 N 0.59742(18) 0.06911(15) 0.15630(10) 0.0299(4) Uani 1 1 d . A .
H1 H 0.5028 0.0720 0.1588 0.036 Uiso 1 1 calc R . .
C13 C 0.3558(3) 0.1933(2) 0.36453(13) 0.0374(6) Uani 1 1 d D . .
H13A H 0.3225 0.1988 0.3150 0.045 Uiso 1 1 calc R A 1
H13B H 0.4335 0.2353 0.3537 0.045 Uiso 1 1 calc R A 1
C14 C 0.4228(2) 0.07017(19) 0.40032(13) 0.0363(6) Uani 1 1 d . A .
H14A H 0.4378 0.0621 0.4540 0.044 Uiso 1 1 calc R . .
H14B H 0.3529 0.0250 0.4010 0.044 Uiso 1 1 calc R . .
C15 C 0.5698(2) 0.0245(2) 0.35710(13) 0.0406(6) Uani 1 1 d . . .
H15A H 0.6416 0.0684 0.3560 0.049 Uiso 1 1 calc R A .
H15B H 0.6115 -0.0556 0.3820 0.049 Uiso 1 1 calc R . .
C16 C 0.6514(2) 0.04675(18) 0.22354(12) 0.0286(5) Uani 1 1 d . . .
C17 C 0.6744(2) 0.08847(17) 0.08204(12) 0.0276(5) Uani 1 1 d . . .
C18 C 0.6017(2) 0.09139(19) 0.02205(13) 0.0347(5) Uani 1 1 d . A .
H18 H 0.5045 0.0801 0.0319 0.042 Uiso 1 1 calc R . .
C19 C 0.6701(3) 0.1107(2) -0.05227(14) 0.0383(6) Uani 1 1 d . . .
H19 H 0.6197 0.1123 -0.0931 0.046 Uiso 1 1 calc R A .
C20 C 0.8108(3) 0.12774(19) -0.06730(13) 0.0385(6) Uani 1 1 d . A .
H20 H 0.8578 0.1411 -0.1183 0.046 Uiso 1 1 calc R . .
C21 C 0.8819(3) 0.1252(2) -0.00772(13) 0.0414(6) Uani 1 1 d . . .
H21 H 0.9789 0.1368 -0.0180 0.050 Uiso 1 1 calc R A .
C22 C 0.8157(2) 0.10600(19) 0.06715(13) 0.0353(6) Uani 1 1 d . A .
H22 H 0.8665 0.1049 0.1077 0.042 Uiso 1 1 calc R . .
O5 O 0.7692(2) 0.59290(18) 0.11615(14) 0.0335(6) Uani 0.734(2) 1 d P B 1
O6 O 0.7798(2) 0.59483(18) 0.23986(13) 0.0401(6) Uani 0.734(2) 1 d P B 1
C23 C 0.7215(6) 0.4942(5) 0.1655(3) 0.030(2) Uani 0.734(2) 1 d P B 1
C24 C 0.6733(3) 0.5328(3) 0.24039(18) 0.0373(8) Uani 0.734(2) 1 d P B 1
H24 H 0.5731 0.5864 0.2371 0.045 Uiso 0.734(2) 1 calc PR B 1
C25 C 0.8106(4) 0.6527(3) 0.16242(19) 0.0374(8) Uani 0.734(2) 1 d P B 1
C26 C 0.6702(5) 0.4441(4) 0.3148(2) 0.0433(10) Uani 0.734(2) 1 d P B 1
H26A H 0.7697 0.3945 0.3207 0.065 Uiso 0.734(2) 1 calc PR B 1
H26B H 0.6015 0.3994 0.3144 0.065 Uiso 0.734(2) 1 calc PR B 1
H26C H 0.6372 0.4808 0.3575 0.065 Uiso 0.734(2) 1 calc PR B 1
C27 C 0.7166(5) 0.7730(3) 0.1455(3) 0.0488(11) Uani 0.734(2) 1 d P B 1
H27A H 0.6116 0.7727 0.1568 0.073 Uiso 0.734(2) 1 calc PR B 1
H27B H 0.7373 0.8093 0.0913 0.073 Uiso 0.734(2) 1 calc PR B 1
H27C H 0.7402 0.8148 0.1773 0.073 Uiso 0.734(2) 1 calc PR B 1
C28 C 0.9736(4) 0.6455(3) 0.1462(2) 0.0449(9) Uani 0.734(2) 1 d P B 1
H28A H 1.0007 0.6870 0.1770 0.067 Uiso 0.734(2) 1 calc PR B 1
H28B H 0.9978 0.6784 0.0917 0.067 Uiso 0.734(2) 1 calc PR B 1
H28C H 1.0289 0.5662 0.1592 0.067 Uiso 0.734(2) 1 calc PR B 1
C29 C 0.5916(8) 0.4814(8) 0.1345(4) 0.0346(14) Uani 0.734(2) 1 d P B 1
C30 C 0.4913(3) 0.5763(3) 0.09966(19) 0.0382(8) Uani 0.734(2) 1 d P B 1
H30 H 0.5073 0.6487 0.0936 0.046 Uiso 0.734(2) 1 calc PR B 1
C31 C 0.3683(4) 0.5678(3) 0.0735(3) 0.0429(9) Uani 0.734(2) 1 d P B 1
H31 H 0.2994 0.6342 0.0507 0.052 Uiso 0.734(2) 1 calc PR B 1
C32 C 0.3448(3) 0.4635(3) 0.08026(19) 0.0404(8) Uani 0.734(2) 1 d P B 1
H32 H 0.2609 0.4575 0.0616 0.048 Uiso 0.734(2) 1 calc PR B 1
C33 C 0.4444(9) 0.3680(5) 0.1144(5) 0.0400(14) Uani 0.734(2) 1 d P B 1
H33 H 0.4283 0.2958 0.1197 0.048 Uiso 0.734(2) 1 calc PR B 1
C34 C 0.5677(4) 0.3760(3) 0.14121(19) 0.0367(8) Uani 0.734(2) 1 d P B 1
H34 H 0.6361 0.3095 0.1642 0.044 Uiso 0.734(2) 1 calc PR B 1
O5' O 0.6220(14) 0.4940(13) 0.1083(6) 0.036(3) Uani 0.266(2) 1 d PD B 2
O6' O 0.5012(7) 0.4109(5) 0.2155(4) 0.055(2) Uani 0.266(2) 1 d PDU B 2
C23' C 0.7093(11) 0.4840(8) 0.1682(9) 0.053(10) Uani 0.266(2) 1 d PDU B 2
C24' C 0.5856(10) 0.4726(8) 0.2358(5) 0.047(3) Uani 0.266(2) 1 d PDU B 2
H24' H 0.5221 0.5493 0.2383 0.057 Uiso 0.266(2) 1 calc PR B 2
C25' C 0.4902(11) 0.4559(8) 0.1363(5) 0.051(3) Uani 0.266(2) 1 d PDU B 2
C26' C 0.634(2) 0.4103(14) 0.3132(8) 0.066(5) Uani 0.266(2) 1 d PDU B 2
H26D H 0.6839 0.3317 0.3128 0.099 Uiso 0.266(2) 1 calc PR B 2
H26E H 0.5474 0.4127 0.3517 0.099 Uiso 0.266(2) 1 calc PR B 2
H26F H 0.7027 0.4460 0.3257 0.099 Uiso 0.266(2) 1 calc PR B 2
C27' C 0.3572(13) 0.5553(10) 0.1217(8) 0.065(4) Uani 0.266(2) 1 d PDU B 2
H27D H 0.3581 0.6098 0.1502 0.097 Uiso 0.266(2) 1 calc PR B 2
H27E H 0.2662 0.5290 0.1385 0.097 Uiso 0.266(2) 1 calc PR B 2
H27F H 0.3610 0.5917 0.0668 0.097 Uiso 0.266(2) 1 calc PR B 2
C28' C 0.484(3) 0.360(2) 0.1038(17) 0.069(9) Uani 0.266(2) 1 d PDU B 2
H28D H 0.4209 0.3894 0.0619 0.104 Uiso 0.266(2) 1 calc PR B 2
H28E H 0.4426 0.3040 0.1441 0.104 Uiso 0.266(2) 1 calc PR B 2
H28F H 0.5840 0.3233 0.0843 0.104 Uiso 0.266(2) 1 calc PR B 2
C29' C 0.7534(8) 0.5929(4) 0.1559(4) 0.035(3) Uani 0.266(2) 1 d PGDU B 2
C30' C 0.6910(6) 0.6906(5) 0.1037(4) 0.036(2) Uani 0.266(2) 1 d PG B 2
H30' H 0.6241 0.6886 0.0715 0.044 Uiso 0.266(2) 1 calc PR B 2
C31' C 0.7267(7) 0.7912(4) 0.0986(3) 0.039(3) Uani 0.266(2) 1 d PG B 2
H31' H 0.6841 0.8580 0.0629 0.047 Uiso 0.266(2) 1 calc PR B 2
C32' C 0.8247(7) 0.7942(4) 0.1456(4) 0.037(2) Uani 0.266(2) 1 d PG B 2
H32' H 0.8491 0.8629 0.1421 0.044 Uiso 0.266(2) 1 calc PR B 2
C33' C 0.8871(7) 0.6965(5) 0.1978(4) 0.057(3) Uani 0.266(2) 1 d PG B 2
H33' H 0.9540 0.6985 0.2300 0.068 Uiso 0.266(2) 1 calc PR B 2
C34' C 0.8514(8) 0.5958(4) 0.2029(4) 0.058(3) Uani 0.266(2) 1 d PGU B 2
H34' H 0.8940 0.5291 0.2386 0.069 Uiso 0.266(2) 1 calc PR B 2
O7 O 1.04211(15) 0.18068(12) 0.14989(9) 0.0347(4) Uani 1 1 d . B .
O8 O 1.28317(15) 0.09751(13) 0.16274(9) 0.0370(4) Uani 1 1 d . B .
N2 N 1.09797(18) 0.00758(15) 0.22077(10) 0.0305(4) Uani 1 1 d . B .
H2A H 1.0009 0.0196 0.2261 0.037 Uiso 1 1 calc R . .
C35 C 0.8521(3) 0.39018(19) 0.17172(14) 0.0409(6) Uani 1 1 d D . .
H35A H 0.9217 0.3965 0.2037 0.049 Uiso 1 1 calc R B 1
H35B H 0.8149 0.3225 0.1982 0.049 Uiso 1 1 calc R B 1
C36 C 0.9355(2) 0.37363(19) 0.09582(13) 0.0353(6) Uani 1 1 d . B .
H36A H 0.9560 0.4460 0.0648 0.042 Uiso 1 1 calc R . .
H36B H 0.8729 0.3513 0.0679 0.042 Uiso 1 1 calc R . .
C37 C 1.0808(2) 0.28405(19) 0.10520(14) 0.0376(6) Uani 1 1 d . . .
H37A H 1.1330 0.2744 0.0546 0.045 Uiso 1 1 calc R B .
H37B H 1.1460 0.3056 0.1321 0.045 Uiso 1 1 calc R . .
C38 C 1.1532(2) 0.09453(18) 0.17678(12) 0.0283(5) Uani 1 1 d . . .
C39 C 1.1755(2) -0.09973(18) 0.25918(12) 0.0292(5) Uani 1 1 d . . .
C40 C 1.3259(2) -0.1294(2) 0.26567(13) 0.0371(6) Uani 1 1 d . B .
H40 H 1.3834 -0.0757 0.2441 0.044 Uiso 1 1 calc R . .
C41 C 1.3919(3) -0.2379(2) 0.30384(14) 0.0426(6) Uani 1 1 d . . .
H41 H 1.4953 -0.2581 0.3076 0.051 Uiso 1 1 calc R B .
C42 C 1.3113(3) -0.3174(2) 0.33649(14) 0.0415(6) Uani 1 1 d . B .
H42 H 1.3582 -0.3919 0.3620 0.050 Uiso 1 1 calc R . .
C43 C 1.1607(3) -0.2861(2) 0.33111(14) 0.0411(6) Uani 1 1 d . . .
H43 H 1.1031 -0.3393 0.3542 0.049 Uiso 1 1 calc R B .
C44 C 1.0933(3) -0.1795(2) 0.29295(13) 0.0375(6) Uani 1 1 d . B .
H44 H 0.9898 -0.1598 0.2895 0.045 Uiso 1 1 calc R . .

loop_
_atom_site_aniso_label
_atom_site_aniso_U_11
_atom_site_aniso_U_22
_atom_site_aniso_U_33
_atom_site_aniso_U_23
_atom_site_aniso_U_13
_atom_site_aniso_U_12
O1 0.0343(11) 0.0545(13) 0.0336(11) -0.0168(9) -0.0040(8) -0.0132(9)
O2 0.0510(12) 0.0436(11) 0.0539(13) -0.0123(10) -0.0173(10) -0.0135(9)
C1 0.0350(15) 0.0417(18) 0.0314(15) -0.0097(13) -0.0079(12) -0.0085(12)
C2 0.0459(17) 0.0429(17) 0.060(2) -0.0160(15) -0.0191(15) -0.0055(14)
C3 0.0363(16) 0.0507(17) 0.0483(18) -0.0235(15) 0.0016(13) -0.0172(13)
C4 0.075(3) 0.0429(18) 0.054(2) -0.0039(16) -0.025(2) -0.0062(19)
C5 0.0514(19) 0.071(2) 0.073(2) -0.0424(19) 0.0096(16) -0.0197(17)
C6 0.0378(16) 0.068(2) 0.0447(18) -0.0161(16) -0.0035(13) -0.0183(15)
C7 0.0281(16) 0.041(2) 0.036(2) -0.0150(16) -0.0022(14) -0.0017(14)
C8 0.0366(16) 0.0626(19) 0.0401(16) -0.0241(14) 0.0007(13) -0.0144(14)
C9 0.0330(16) 0.068(2) 0.0448(18) -0.0226(18) 0.0068(14) -0.0162(16)
C10 0.0283(14) 0.0613(19) 0.0452(17) -0.0203(14) 0.0001(12) -0.0135(13)
C11 0.0346(18) 0.062(2) 0.0428(19) -0.0240(17) -0.0042(15) -0.0137(17)
C12 0.0346(15) 0.061(2) 0.0359(16) -0.0197(14) -0.0001(12) -0.0119(14)
O1' 0.032(7) 0.040(7) 0.036(7) -0.010(4) -0.005(4) -0.011(4)
O2' 0.056(7) 0.060(7) 0.056(7) -0.021(5) -0.011(5) -0.006(5)
C1' 0.036(6) 0.031(6) 0.029(6) -0.009(4) -0.005(4) -0.007(4)
C2' 0.066(10) 0.067(10) 0.067(10) -0.015(5) -0.006(5) -0.016(5)
C3' 0.046(7) 0.053(7) 0.048(7) -0.014(4) -0.008(4) -0.010(4)
C4' 0.054(11) 0.061(11) 0.055(11) -0.013(8) 0.008(8) -0.002(8)
C5' 0.044(11) 0.053(11) 0.050(11) -0.012(9) -0.009(8) 0.003(8)
C6' 0.067(15) 0.068(15) 0.068(15) -0.022(10) -0.014(9) -0.019(10)
C7' 0.070(6) 0.073(6) 0.067(6) -0.015(4) -0.003(4) -0.021(4)
C8' 0.070(6) 0.073(6) 0.067(6) -0.015(4) -0.003(4) -0.021(4)
C9' 0.070(6) 0.073(6) 0.067(6) -0.015(4) -0.003(4) -0.021(4)
C10' 0.070(6) 0.073(6) 0.067(6) -0.015(4) -0.003(4) -0.021(4)
C11' 0.070(6) 0.073(6) 0.067(6) -0.015(4) -0.003(4) -0.021(4)
C12' 0.070(6) 0.073(6) 0.067(6) -0.015(4) -0.003(4) -0.021(4)
O3 0.0209(8) 0.0620(11) 0.0324(9) -0.0146(8) 0.0046(7) -0.0160(7)
O4 0.0178(8) 0.0610(11) 0.0346(9) -0.0091(8) 0.0006(7) -0.0122(7)
N1 0.0163(9) 0.0406(11) 0.0330(11) -0.0106(9) 0.0008(8) -0.0081(8)
C13 0.0341(13) 0.0456(14) 0.0308(13) -0.0052(11) 0.0020(10) -0.0145(11)
C14 0.0255(12) 0.0476(15) 0.0299(13) -0.0037(11) 0.0020(10) -0.0082(10)
C15 0.0263(12) 0.0626(17) 0.0289(13) -0.0101(12) 0.0009(10) -0.0084(11)
C16 0.0195(11) 0.0329(12) 0.0331(13) -0.0105(10) 0.0038(10) -0.0078(9)
C17 0.0222(11) 0.0269(11) 0.0303(12) -0.0070(9) 0.0010(9) -0.0030(9)
C18 0.0240(12) 0.0433(14) 0.0390(14) -0.0138(11) -0.0019(10) -0.0088(10)
C19 0.0405(14) 0.0415(14) 0.0342(14) -0.0099(11) -0.0059(11) -0.0102(11)
C20 0.0416(14) 0.0410(14) 0.0303(13) -0.0075(11) 0.0037(11) -0.0120(11)
C21 0.0319(13) 0.0568(16) 0.0351(14) -0.0062(12) 0.0046(11) -0.0202(12)
C22 0.0256(12) 0.0471(14) 0.0332(13) -0.0067(11) -0.0002(10) -0.0141(10)
O5 0.0299(13) 0.0311(13) 0.0374(16) -0.0032(11) 0.0001(11) -0.0115(10)
O6 0.0345(13) 0.0405(13) 0.0455(15) -0.0101(11) 0.0009(11) -0.0134(11)
C23 0.028(3) 0.024(3) 0.031(3) 0.0008(17) 0.0033(17) -0.0041(19)
C24 0.0305(17) 0.0392(19) 0.041(2) -0.0084(15) 0.0023(14) -0.0112(15)
C25 0.0350(19) 0.038(2) 0.039(2) -0.0067(16) -0.0019(15) -0.0139(16)
C26 0.042(2) 0.051(3) 0.035(2) -0.0103(18) 0.0090(16) -0.017(2)
C27 0.044(2) 0.035(2) 0.064(3) -0.011(2) -0.007(2) -0.0054(17)
C28 0.037(2) 0.047(2) 0.049(2) -0.0018(18) -0.0059(16) -0.0177(16)
C29 0.027(3) 0.035(3) 0.038(4) -0.006(3) 0.008(2) -0.012(2)
C30 0.0300(18) 0.0279(17) 0.055(2) -0.0086(16) -0.0009(16) -0.0075(14)
C31 0.0300(19) 0.036(2) 0.059(3) -0.009(2) -0.0079(19) -0.0033(15)
C32 0.0266(17) 0.047(2) 0.048(2) -0.0139(17) 0.0042(15) -0.0126(15)
C33 0.030(3) 0.033(3) 0.056(3) -0.010(2) -0.001(3) -0.009(2)
C34 0.0279(17) 0.0330(19) 0.040(2) -0.0027(15) 0.0036(15) -0.0039(15)
O5' 0.020(5) 0.031(5) 0.056(8) -0.013(6) 0.010(5) -0.009(4)
O6' 0.038(3) 0.050(3) 0.068(4) -0.009(3) 0.007(3) -0.012(3)
C23' 0.056(11) 0.047(11) 0.053(11) -0.010(5) 0.000(5) -0.015(5)
C24' 0.044(4) 0.042(4) 0.049(4) -0.010(3) 0.008(3) -0.009(3)
C25' 0.043(4) 0.048(5) 0.059(5) -0.005(4) 0.004(4) -0.019(4)
C26' 0.067(6) 0.065(6) 0.066(6) -0.016(4) 0.003(4) -0.021(4)
C27' 0.049(5) 0.063(6) 0.070(6) -0.014(5) 0.002(5) -0.002(4)
C28' 0.064(13) 0.065(11) 0.082(12) -0.017(7) -0.007(9) -0.023(8)
C29' 0.030(4) 0.034(4) 0.033(5) -0.006(4) 0.003(4) -0.001(3)
C30' 0.033(5) 0.031(5) 0.044(5) -0.006(4) -0.005(4) -0.008(4)
C31' 0.036(6) 0.031(5) 0.045(7) 0.003(5) -0.006(5) -0.011(4)
C32' 0.027(5) 0.029(5) 0.053(6) -0.011(4) 0.004(4) -0.007(4)
C33' 0.059(7) 0.049(6) 0.069(8) -0.010(6) -0.024(6) -0.016(5)
C34' 0.058(5) 0.055(5) 0.061(5) -0.009(4) -0.015(4) -0.015(4)
O7 0.0191(8) 0.0332(9) 0.0488(10) -0.0062(7) -0.0008(7) -0.0070(6)
O8 0.0177(8) 0.0432(9) 0.0462(10) -0.0050(8) 0.0001(7) -0.0093(7)
N2 0.0165(9) 0.0365(11) 0.0369(11) -0.0094(9) 0.0028(8) -0.0072(8)
C35 0.0362(14) 0.0366(14) 0.0390(14) -0.0031(11) 0.0022(11) -0.0019(11)
C36 0.0260(12) 0.0343(13) 0.0383(14) -0.0033(11) 0.0030(10) -0.0054(10)
C37 0.0257(12) 0.0376(13) 0.0447(14) -0.0044(11) 0.0030(10) -0.0101(10)
C38 0.0181(12) 0.0363(13) 0.0310(12) -0.0122(10) 0.0005(9) -0.0055(9)
C39 0.0244(11) 0.0354(12) 0.0282(12) -0.0121(10) 0.0026(9) -0.0072(9)
C40 0.0293(12) 0.0408(14) 0.0415(14) -0.0081(11) -0.0045(10) -0.0106(10)
C41 0.0321(13) 0.0465(15) 0.0447(15) -0.0065(12) -0.0075(11) -0.0051(11)
C42 0.0424(15) 0.0374(14) 0.0375(14) -0.0074(11) 0.0022(11) -0.0046(11)
C43 0.0405(15) 0.0400(14) 0.0389(14) -0.0088(12) 0.0087(11) -0.0129(11)
C44 0.0297(12) 0.0469(15) 0.0356(13) -0.0138(11) 0.0071(10) -0.0119(11)

loop_
_atom_type_symbol
_atom_type_description
_atom_type_scat_dispersion_real
_atom_type_scat_dispersion_imag
_atom_type_scat_source
C C 0.0033 0.0016 'International Tables Vol C Tables 4.2.6.8 and 6.1.1.4'
H H 0.0000 0.0000 'International Tables Vol C Tables 4.2.6.8 and 6.1.1.4'
N N 0.0061 0.0033 'International Tables Vol C Tables 4.2.6.8 and 6.1.1.4'
O O 0.0106 0.0060 'International Tables Vol C Tables 4.2.6.8 and 6.1.1.4'

loop_
_geom_angle_atom_site_label_1
_geom_angle_atom_site_label_2
_geom_angle_atom_site_label_3
_geom_angle
C3 O1 C1 109.3(2)
C3 O2 C2 106.4(2)
O1 C1 C7 109.6(3)
O1 C1 C2 101.7(2)
C7 C1 C2 111.7(3)
O1 C1 C13 108.5(2)
C7 C1 C13 112.4(3)
C2 C1 C13 112.4(3)
O2 C2 C4 109.4(3)
O2 C2 C1 102.2(2)
C4 C2 C1 117.2(3)
O2 C2 H2 109.2
C4 C2 H2 109.2
C1 C2 H2 109.2
O2 C3 O1 106.2(2)
O2 C3 C5 112.3(3)
O1 C3 C5 108.8(2)
O2 C3 C6 108.8(2)
O1 C3 C6 108.8(2)
C5 C3 C6 111.6(2)
C12 C7 C8 117.6(3)
C12 C7 C1 122.2(3)
C8 C7 C1 120.1(3)
C9 C8 C7 121.1(3)
C9 C8 H8 119.4
C7 C8 H8 119.4
C10 C9 C8 120.1(3)
C10 C9 H9 119.9
C8 C9 H9 119.9
C9 C10 C11 119.6(3)
C9 C10 H10 120.2
C11 C10 H10 120.2
C12 C11 C10 120.2(3)
C12 C11 H11 119.9
C10 C11 H11 119.9
C11 C12 C7 121.4(3)
C11 C12 H12 119.3
C7 C12 H12 119.3
C3' O1' C1' 117.7(17)
C2' O2' C3' 100.7(17)
O1' C1' C7' 104.1(18)
O1' C1' C13 121.3(18)
C7' C1' C13 107.8(15)
O1' C1' C2' 90.9(14)
C7' C1' C2' 109.7(19)
C13 C1' C2' 121.2(19)
O2' C2' C4' 117(3)
O2' C2' C1' 108.1(16)
C4' C2' C1' 116(2)
O2' C2' H2' 104.8
C4' C2' H2' 104.8
C1' C2' H2' 104.8
O2' C3' O1' 101.9(16)
O2' C3' C5' 115(2)
O1' C3' C5' 110(2)
O2' C3' C6' 109(2)
O1' C3' C6' 106(2)
C5' C3' C6' 114(3)
C2' C4' H4D 109.5
C2' C4' H4E 109.5
H4D C4' H4E 109.5
C2' C4' H4F 109.5
H4D C4' H4F 109.5
H4E C4' H4F 109.5
C3' C5' H5D 109.5
C3' C5' H5E 109.5
H5D C5' H5E 109.5
C3' C5' H5F 109.5
H5D C5' H5F 109.5
H5E C5' H5F 109.5
C3' C6' H6D 109.5
C3' C6' H6E 109.5
H6D C6' H6E 109.5
C3' C6' H6F 109.5
H6D C6' H6F 109.5
H6E C6' H6F 109.5
C8' C7' C12' 120.0
C8' C7' C1' 126.3(17)
C12' C7' C1' 113.0(18)
C9' C8' C7' 120.0
C9' C8' H8' 120.0
C7' C8' H8' 120.0
C10' C9' C8' 120.0
C10' C9' H9' 120.0
C8' C9' H9' 120.0
C9' C10' C11' 120.0
C9' C10' H10' 120.0
C11' C10' H10' 120.0
C12' C11' C10' 120.0
C12' C11' H11' 120.0
C10' C11' H11' 120.0
C11' C12' C7' 120.0
C11' C12' H12' 120.0
C7' C12' H12' 120.0
C16 O3 C15 117.57(17)
C16 N1 C17 127.80(18)
C16 N1 H1 116.1
C17 N1 H1 116.1
C14 C13 C1' 109.1(10)
C14 C13 C1 114.0(2)
C14 C13 H13A 108.8
C1' C13 H13A 103.8
C1 C13 H13A 108.8
C14 C13 H13B 108.8
C1' C13 H13B 118.4
C1 C13 H13B 108.8
H13A C13 H13B 107.6
C15 C14 C13 112.12(19)
C15 C14 H14A 109.2
C13 C14 H14A 109.2
C15 C14 H14B 109.2
C13 C14 H14B 109.2
H14A C14 H14B 107.9
O3 C15 C14 106.56(18)
O3 C15 H15A 110.4
C14 C15 H15A 110.4
O3 C15 H15B 110.4
C14 C15 H15B 110.4
H15A C15 H15B 108.6
O4 C16 N1 128.3(2)
O4 C16 O3 123.2(2)
N1 C16 O3 108.57(18)
C18 C17 C22 119.5(2)
C18 C17 N1 117.21(19)
C22 C17 N1 123.2(2)
C17 C18 C19 120.3(2)
C17 C18 H18 119.8
C19 C18 H18 119.8
C20 C19 C18 120.3(2)
C20 C19 H19 119.8
C18 C19 H19 119.8
C21 C20 C19 119.1(2)
C21 C20 H20 120.5
C19 C20 H20 120.5
C20 C21 C22 121.6(2)
C20 C21 H21 119.2
C22 C21 H21 119.2
C21 C22 C17 119.1(2)
C21 C22 H22 120.5
C17 C22 H22 120.5
C25 O5 C23 109.8(3)
C25 O6 C24 106.8(2)
O5 C23 C29 108.8(4)
O5 C23 C35 109.7(4)
C29 C23 C35 113.3(5)
O5 C23 C24 99.9(4)
C29 C23 C24 111.4(4)
C35 C23 C24 112.8(3)
O6 C24 C26 109.2(3)
O6 C24 C23 103.1(3)
C26 C24 C23 118.4(4)
O6 C24 H24 108.6
C26 C24 H24 108.6
C23 C24 H24 108.6
O6 C25 O5 105.8(3)
O6 C25 C28 108.7(3)
O5 C25 C28 109.8(3)
O6 C25 C27 111.5(3)
O5 C25 C27 107.8(3)
C28 C25 C27 113.0(3)
C30 C29 C34 118.5(6)
C30 C29 C23 119.6(7)
C34 C29 C23 121.9(7)
C31 C30 C29 121.1(4)
C31 C30 H30 119.4
C29 C30 H30 119.4
C32 C31 C30 120.3(3)
C32 C31 H31 119.9
C30 C31 H31 119.9
C31 C32 C33 119.3(4)
C31 C32 H32 120.4
C33 C32 H32 120.4
C32 C33 C34 120.7(5)
C32 C33 H33 119.6
C34 C33 H33 119.6
C33 C34 C29 120.1(5)
C33 C34 H34 119.9
C29 C34 H34 119.9
C25' O5' C23' 113.3(9)
C25' O6' C24' 105.5(7)
O5' C23' C29' 109.1(10)
O5' C23' C35 114.7(10)
C29' C23' C35 106.8(7)
O5' C23' C24' 97.1(8)
C29' C23' C24' 110.6(9)
C35 C23' C24' 118.1(9)
O6' C24' C26' 107.9(8)
O6' C24' C23' 104.0(7)
C26' C24' C23' 116.8(11)
O6' C24' H24' 109.3
C26' C24' H24' 109.3
C23' C24' H24' 109.3
O6' C25' O5' 103.9(8)
O6' C25' C27' 111.5(9)
O5' C25' C27' 109.2(11)
O6' C25' C28' 106.7(14)
O5' C25' C28' 112.8(13)
C27' C25' C28' 112.4(14)
C24' C26' H26D 109.5
C24' C26' H26E 109.5
H26D C26' H26E 109.5
C24' C26' H26F 109.5
H26D C26' H26F 109.5
H26E C26' H26F 109.5
C25' C27' H27D 109.5
C25' C27' H27E 109.5
H27D C27' H27E 109.5
C25' C27' H27F 109.5
H27D C27' H27F 109.5
H27E C27' H27F 109.5
C25' C28' H28D 109.5
C25' C28' H28E 109.5
H28D C28' H28E 109.5
C25' C28' H28F 109.5
H28D C28' H28F 109.5
H28E C28' H28F 109.5
C30' C29' C34' 120.0
C30' C29' C23' 122.1(7)
C34' C29' C23' 117.7(7)
C29' C30' C31' 120.0
C29' C30' H30' 120.0
C31' C30' H30' 120.0
C30' C31' C32' 120.0
C30' C31' H31' 120.0
C32' C31' H31' 120.0
C33' C32' C31' 120.0
C33' C32' H32' 120.0
C31' C32' H32' 120.0
C32' C33' C34' 120.0
C32' C33' H33' 120.0
C34' C33' H33' 120.0
C33' C34' C29' 120.0
C33' C34' H34' 120.0
C29' C34' H34' 120.0
C38 O7 C37 116.82(16)
C38 N2 C39 128.44(18)
C38 N2 H2A 115.8
C39 N2 H2A 115.8
C36 C35 C23 114.1(3)
C36 C35 C23' 116.0(6)
C36 C35 H35A 108.7
C23 C35 H35A 108.7
C23' C35 H35A 113.3
C36 C35 H35B 108.7
C23 C35 H35B 108.7
C23' C35 H35B 101.8
H35A C35 H35B 107.6
C35 C36 C37 112.11(19)
C35 C36 H36A 109.2
C37 C36 H36A 109.2
C35 C36 H36B 109.2
C37 C36 H36B 109.2
H36A C36 H36B 107.9
O7 C37 C36 106.08(17)
O7 C37 H37A 110.5
C36 C37 H37A 110.5
O7 C37 H37B 110.5
C36 C37 H37B 110.5
H37A C37 H37B 108.7
O8 C38 O7 123.5(2)
O8 C38 N2 127.08(19)
O7 C38 N2 109.40(17)
C40 C39 C44 119.0(2)
C40 C39 N2 124.0(2)
C44 C39 N2 116.94(19)
C41 C40 C39 119.4(2)
C41 C40 H40 120.3
C39 C40 H40 120.3
C42 C41 C40 121.7(2)
C42 C41 H41 119.1
C40 C41 H41 119.1
C41 C42 C43 118.3(2)
C41 C42 H42 120.8
C43 C42 H42 120.8
C44 C43 C42 121.0(2)
C44 C43 H43 119.5
C42 C43 H43 119.5
C43 C44 C39 120.5(2)
C43 C44 H44 119.7
C39 C44 H44 119.7

loop_
_geom_bond_atom_site_label_1
_geom_bond_atom_site_label_2
_geom_bond_distance
O1 C3 1.440(3)
O1 C1 1.445(3)
O2 C3 1.407(3)
O2 C2 1.440(3)
C1 C7 1.512(4)
C1 C2 1.528(5)
C1 C13 1.533(4)
C2 C4 1.526(5)
C2 H2 1.0000
C3 C5 1.511(4)
C3 C6 1.528(4)
C4 H4A 0.9800
C4 H4B 0.9800
C4 H4C 0.9800
C5 H5A 0.9800
C5 H5B 0.9800
C5 H5C 0.9800
C6 H6A 0.9800
C6 H6B 0.9800
C6 H6C 0.9800
C7 C12 1.387(4)
C7 C8 1.397(4)
C8 C9 1.390(4)
C8 H8 0.9500
C9 C10 1.368(4)
C9 H9 0.9500
C10 C11 1.390(4)
C10 H10 0.9500
C11 C12 1.377(4)
C11 H11 0.9500
C12 H12 0.9500
O1' C3' 1.439(10)
O1' C1' 1.445(10)
O2' C2' 1.434(10)
O2' C3' 1.435(10)
C1' C7' 1.506(10)
C1' C13 1.530(10)
C1' C2' 1.545(10)
C2' C4' 1.511(10)
C2' H2' 1.0000
C3' C5' 1.520(10)
C3' C6' 1.520(10)
C4' H4D 0.9800
C4' H4E 0.9800
C4' H4F 0.9800
C5' H5D 0.9800
C5' H5E 0.9800
C5' H5F 0.9800
C6' H6D 0.9800
C6' H6E 0.9800
C6' H6F 0.9800
C7' C8' 1.3900
C7' C12' 1.3900
C8' C9' 1.3900
C8' H8' 0.9500
C9' C10' 1.3900
C9' H9' 0.9500
C10' C11' 1.3900
C10' H10' 0.9500
C11' C12' 1.3900
C11' H11' 0.9500
C12' H12' 0.9500
O3 C16 1.353(2)
O3 C15 1.440(3)
O4 C16 1.211(2)
N1 C16 1.344(3)
N1 C17 1.413(3)
N1 H1 0.8800
C13 C14 1.517(3)
C13 H13A 0.9900
C13 H13B 0.9900
C14 C15 1.517(3)
C14 H14A 0.9900
C14 H14B 0.9900
C15 H15A 0.9900
C15 H15B 0.9900
C17 C18 1.384(3)
C17 C22 1.386(3)
C18 C19 1.384(3)
C18 H18 0.9500
C19 C20 1.377(3)
C19 H19 0.9500
C20 C21 1.370(3)
C20 H20 0.9500
C21 C22 1.386(3)
C21 H21 0.9500
C22 H22 0.9500
O5 C25 1.449(4)
O5 C23 1.463(7)
O6 C25 1.424(4)
O6 C24 1.444(4)
C23 C29 1.511(8)
C23 C35 1.528(4)
C23 C24 1.533(6)
C24 C26 1.509(5)
C24 H24 1.0000
C25 C28 1.500(5)
C25 C27 1.515(5)
C26 H26A 0.9800
C26 H26B 0.9800
C26 H26C 0.9800
C27 H27A 0.9800
C27 H27B 0.9800
C27 H27C 0.9800
C28 H28A 0.9800
C28 H28B 0.9800
C28 H28C 0.9800
C29 C30 1.381(9)
C29 C34 1.391(9)
C30 C31 1.379(5)
C30 H30 0.9500
C31 C32 1.376(5)
C31 H31 0.9500
C32 C33 1.377(8)
C32 H32 0.9500
C33 C34 1.385(8)
C33 H33 0.9500
C34 H34 0.9500
O5' C25' 1.425(8)
O5' C23' 1.445(10)
O6' C25' 1.413(8)
O6' C24' 1.422(8)
C23' C29' 1.506(10)
C23' C35 1.528(9)
C23' C24' 1.548(10)
C24' C26' 1.500(9)
C24' H24' 1.0000
C25' C27' 1.513(9)
C25' C28' 1.526(10)
C26' H26D 0.9800
C26' H26E 0.9800
C26' H26F 0.9800
C27' H27D 0.9800
C27' H27E 0.9800
C27' H27F 0.9800
C28' H28D 0.9800
C28' H28E 0.9800
C28' H28F 0.9800
C29' C30' 1.3900
C29' C34' 1.3900
C30' C31' 1.3900
C30' H30' 0.9500
C31' C32' 1.3900
C31' H31' 0.9500
C32' C33' 1.3900
C32' H32' 0.9500
C33' C34' 1.3900
C33' H33' 0.9500
C34' H34' 0.9500
O7 C38 1.335(2)
O7 C37 1.449(3)
O8 C38 1.220(2)
N2 C38 1.352(3)
N2 C39 1.407(3)
N2 H2A 0.8800
C35 C36 1.507(3)
C35 H35A 0.9900
C35 H35B 0.9900
C36 C37 1.520(3)
C36 H36A 0.9900
C36 H36B 0.9900
C37 H37A 0.9900
C37 H37B 0.9900
C39 C40 1.385(3)
C39 C44 1.394(3)
C40 C41 1.385(3)
C40 H40 0.9500
C41 C42 1.379(3)
C41 H41 0.9500
C42 C43 1.382(3)
C42 H42 0.9500
C43 C44 1.370(3)
C43 H43 0.9500
C44 H44 0.9500
